data_4129868
loop_
_publ_author_name
'Lin, Luqing'
'Yamamoto, Kumiko'
'Mitsunuma, Harunobu'
'Kanzaki, Yamato'
'Matsunaga, Shigeki'
'Kanai, Motomu'

_publ_section_title
;
 Catalytic Asymmetric Iterative/Domino Aldehyde Cross-Aldol Reactions for
 the Rapid and Flexible Synthesis of 1,3-Polyols.
;
_journal_issue 49
_journal_name_full 'Journal of the American Chemical Society'
_journal_page_first 15418
_journal_page_last 15421
_journal_paper_doi 10.1021/jacs.5b11192
_journal_volume 137
_journal_year 2015
_chemical_absolute_configuration syn
_chemical_formula_sum 'C15 H24 O3'
_chemical_formula_weight 252.34
_space_group_IT_number 4
_space_group_name_Hall 'P 2yb'
_space_group_name_H-M_alt 'P 1 21 1'
_symmetry_cell_setting monoclinic
_symmetry_space_group_name_H-M 'P 1 21 1'
_atom_sites_solution_hydrogens geom
_atom_sites_solution_primary direct
_atom_sites_solution_secondary difmap
_audit_creation_method SHELXL-97
_cell_angle_alpha 90.00
_cell_angle_beta 91.6756(17)
_cell_angle_gamma 90.00
_cell_formula_units_Z 2
_cell_length_a 8.2912(2)
_cell_length_b 6.8967(2)
_cell_length_c 12.5196(3)
_cell_measurement_reflns_used 6274
_cell_measurement_temperature 103(2)
_cell_measurement_theta_max 68.2
_cell_measurement_theta_min 3.5
_cell_volume 715.59(3)
_computing_cell_refinement PROCESS-AUTO
_computing_data_collection PROCESS-AUTO
_computing_molecular_graphics 'Yadokari-XG 2009 (Wakita, Nemoto et al., 2009)'
_computing_publication_material 'Yadokari-XG 2009 (Wakita, Nemoto et al., 2009)'
_computing_structure_refinement 'SHELXL-97 (Sheldrick, 1997)'
_computing_structure_solution 'SHELXS-97 (Sheldrick, 1990)'
_diffrn_ambient_temperature 103(2)
_diffrn_detector_area_resol_mean 10.00
_diffrn_measured_fraction_theta_full 0.996
_diffrn_measured_fraction_theta_max 0.996
_diffrn_measurement_device_type 'Rigaku RAXIS-RAPID'
_diffrn_measurement_method \w
_diffrn_radiation_monochromator graphite
_diffrn_radiation_source 'fine-focus sealed tube'
_diffrn_radiation_type CuK\a
_diffrn_radiation_wavelength 1.54187
_diffrn_reflns_av_R_equivalents 0.0552
_diffrn_reflns_av_sigmaI/netI 0.0792
_diffrn_reflns_limit_h_max 9
_diffrn_reflns_limit_h_min -9
_diffrn_reflns_limit_k_max 8
_diffrn_reflns_limit_k_min -7
_diffrn_reflns_limit_l_max 15
_diffrn_reflns_limit_l_min -15
_diffrn_reflns_number 7499
_diffrn_reflns_theta_full 68.19
_diffrn_reflns_theta_max 68.19
_diffrn_reflns_theta_min 3.53
_exptl_absorpt_coefficient_mu 0.636
_exptl_absorpt_correction_T_max 1.0000
_exptl_absorpt_correction_T_min 0.7771
_exptl_absorpt_correction_type multi-scan
_exptl_absorpt_process_details
;
    Higashi, T. (1995). Program for Absorption Correction.
    Rigaku Corporation, Tokyo, Japan.
;
_exptl_crystal_colour colorless
_exptl_crystal_density_diffrn 1.171
_exptl_crystal_density_method 'not measured'
_exptl_crystal_description platelet
_exptl_crystal_F_000 276
_exptl_crystal_size_max 0.22
_exptl_crystal_size_mid 0.16
_exptl_crystal_size_min 0.06
_refine_diff_density_max 0.261
_refine_diff_density_min -0.217
_refine_diff_density_rms 0.056
_refine_ls_extinction_method none
_refine_ls_goodness_of_fit_ref 1.116
_refine_ls_hydrogen_treatment constr
_refine_ls_matrix_type full
_refine_ls_number_parameters 168
_refine_ls_number_reflns 2402
_refine_ls_number_restraints 1
_refine_ls_restrained_S_all 1.116
_refine_ls_R_factor_all 0.0555
_refine_ls_R_factor_gt 0.0356
_refine_ls_shift/su_max 0.000
_refine_ls_shift/su_mean 0.000
_refine_ls_structure_factor_coef Fsqd
_refine_ls_weighting_details 'calc w=1/[\s^2^(Fo^2^)+(0.0232P)^2^+0.0000P] where P=(Fo^2^+2Fc^2^)/3'
_refine_ls_weighting_scheme calc
_refine_ls_wR_factor_gt 0.0727
_refine_ls_wR_factor_ref 0.0903
_reflns_number_gt 1935
_reflns_number_total 2402
_reflns_threshold_expression >2sigma(I)
_cod_data_source_file ja5b11192_si_002.cif
_cod_data_source_block ydkr
_cod_original_sg_symbol_H-M 'P 21'
_cod_database_code 4129868

loop_
_symmetry_equiv_pos_as_xyz
'x, y, z'
'-x, y+1/2, -z'

loop_
_atom_site_label
_atom_site_type_symbol
_atom_site_fract_x
_atom_site_fract_y
_atom_site_fract_z
_atom_site_U_iso_or_equiv
_atom_site_adp_type
_atom_site_occupancy
_atom_site_symmetry_multiplicity
_atom_site_calc_flag
_atom_site_refinement_flags
O3 O -0.39816(15) 0.5198(2) -0.09724(10) 0.0241(4) Uani 1 1 d .
H1 H -0.4990 0.5301 -0.1022 0.036 Uiso 1 1 calc R
O2 O -0.27345(15) 0.0271(2) 0.08633(9) 0.0231(4) Uani 1 1 d .
H2 H -0.2573 -0.0536 0.0375 0.035 Uiso 1 1 calc R
O1 O 0.17856(16) 0.3099(2) 0.08465(10) 0.0231(4) Uani 1 1 d .
H3 H 0.2438 0.2202 0.0998 0.035 Uiso 1 1 calc R
C15 C -0.3564(2) 0.3397(3) -0.04591(15) 0.0222(5) Uani 1 1 d .
H4 H -0.3006 0.2552 -0.0970 0.027 Uiso 1 1 calc R
H5 H -0.4561 0.2728 -0.0247 0.027 Uiso 1 1 calc R
C6 C 0.1984(2) 0.4874(4) 0.46714(16) 0.0299(6) Uani 1 1 d .
C10 C -0.0521(2) 0.1897(3) 0.18331(15) 0.0214(5) Uani 1 1 d .
H6 H -0.1235 0.2282 0.2428 0.026 Uiso 1 1 calc R
C13 C -0.2467(2) 0.3718(3) 0.05303(15) 0.0211(5) Uani 1 1 d .
H7 H -0.1641 0.4707 0.0342 0.025 Uiso 1 1 calc R
C12 C -0.1573(2) 0.1832(3) 0.08020(16) 0.0204(5) Uani 1 1 d .
H8 H -0.0849 0.1536 0.0198 0.024 Uiso 1 1 calc R
C8 C 0.1829(2) 0.3756(3) 0.27596(15) 0.0245(5) Uani 1 1 d .
H9 H 0.2362 0.2512 0.2947 0.029 Uiso 1 1 calc R
H10 H 0.2685 0.4711 0.2612 0.029 Uiso 1 1 calc R
C9 C 0.0791(2) 0.3468(3) 0.17466(14) 0.0213(5) Uani 1 1 d .
H11 H 0.0221 0.4723 0.1602 0.026 Uiso 1 1 calc R
C11 C 0.0162(2) -0.0111(3) 0.21026(15) 0.0280(6) Uani 1 1 d .
H12 H -0.0727 -0.1040 0.2159 0.042 Uiso 1 1 calc R
H13 H 0.0771 -0.0053 0.2784 0.042 Uiso 1 1 calc R
H14 H 0.0877 -0.0526 0.1537 0.042 Uiso 1 1 calc R
C14 C -0.3423(2) 0.4532(4) 0.14583(15) 0.0292(6) Uani 1 1 d .
H15 H -0.4017 0.5689 0.1219 0.044 Uiso 1 1 calc R
H16 H -0.2677 0.4877 0.2050 0.044 Uiso 1 1 calc R
H17 H -0.4185 0.3550 0.1700 0.044 Uiso 1 1 calc R
C2 C 0.3806(3) 0.6998(4) 0.56497(19) 0.0421(7) Uani 1 1 d .
H18 H 0.4308 0.8230 0.5727 0.050 Uiso 1 1 calc R
C1 C 0.2724(3) 0.6656(4) 0.48015(18) 0.0378(7) Uani 1 1 d .
H19 H 0.2489 0.7665 0.4304 0.045 Uiso 1 1 calc R
C7 C 0.0890(2) 0.4452(4) 0.37132(15) 0.0336(7) Uani 1 1 d .
H20 H 0.0286 0.5642 0.3513 0.040 Uiso 1 1 calc R
H21 H 0.0096 0.3447 0.3906 0.040 Uiso 1 1 calc R
C3 C 0.4148(3) 0.5551(4) 0.63766(17) 0.0421(8) Uani 1 1 d .
H22 H 0.4889 0.5780 0.6956 0.051 Uiso 1 1 calc R
C4 C 0.3419(3) 0.3780(5) 0.62650(17) 0.0448(8) Uani 1 1 d .
H23 H 0.3649 0.2785 0.6771 0.054 Uiso 1 1 calc R
C5 C 0.2340(3) 0.3430(4) 0.54129(17) 0.0393(7) Uani 1 1 d .
H24 H 0.1845 0.2193 0.5339 0.047 Uiso 1 1 calc R

loop_
_atom_site_aniso_label
_atom_site_aniso_U_11
_atom_site_aniso_U_22
_atom_site_aniso_U_33
_atom_site_aniso_U_23
_atom_site_aniso_U_13
_atom_site_aniso_U_12
O3 0.0157(8) 0.0291(10) 0.0273(7) 0.0062(7) -0.0038(6) -0.0005(8)
O2 0.0204(8) 0.0232(9) 0.0259(8) -0.0023(7) 0.0024(6) -0.0035(7)
O1 0.0193(8) 0.0280(10) 0.0219(7) 0.0021(7) 0.0018(6) 0.0039(7)
C15 0.0184(12) 0.0252(13) 0.0227(11) 0.0042(10) -0.0041(8) -0.0025(11)
C6 0.0192(13) 0.0503(18) 0.0205(11) -0.0065(12) 0.0036(9) -0.0031(12)
C10 0.0184(13) 0.0246(13) 0.0213(11) -0.0009(10) 0.0003(9) 0.0036(10)
C13 0.0166(12) 0.0225(13) 0.0240(11) 0.0004(10) -0.0033(9) 0.0011(10)
C12 0.0167(12) 0.0230(13) 0.0215(11) -0.0018(10) 0.0007(8) -0.0008(10)
C8 0.0191(13) 0.0312(15) 0.0232(11) -0.0008(10) -0.0002(9) -0.0008(10)
C9 0.0164(12) 0.0267(13) 0.0208(10) -0.0003(10) 0.0001(8) 0.0019(11)
C11 0.0218(12) 0.0306(15) 0.0316(12) 0.0070(11) -0.0002(9) 0.0011(12)
C14 0.0271(13) 0.0331(16) 0.0273(12) -0.0023(10) -0.0001(10) 0.0127(12)
C2 0.0384(17) 0.0533(19) 0.0346(14) -0.0156(14) 0.0023(12) -0.0089(15)
C1 0.0357(16) 0.0465(18) 0.0310(13) -0.0059(13) -0.0047(11) 0.0007(14)
C7 0.0224(14) 0.0502(19) 0.0282(12) -0.0091(12) -0.0017(10) -0.0018(13)
C3 0.0292(15) 0.076(2) 0.0215(12) -0.0089(14) -0.0001(10) -0.0088(15)
C4 0.0380(17) 0.072(2) 0.0247(12) 0.0106(15) 0.0040(11) -0.0035(15)
C5 0.0357(16) 0.0544(19) 0.0280(12) -0.0010(13) 0.0062(11) -0.0141(15)

loop_
_atom_type_symbol
_atom_type_description
_atom_type_scat_dispersion_real
_atom_type_scat_dispersion_imag
_atom_type_scat_source
C C 0.0181 0.0091 'International Tables Vol C Tables 4.2.6.8 and 6.1.1.4'
H H 0.0000 0.0000 'International Tables Vol C Tables 4.2.6.8 and 6.1.1.4'
O O 0.0492 0.0322 'International Tables Vol C Tables 4.2.6.8 and 6.1.1.4'

loop_
_geom_angle_atom_site_label_1
_geom_angle_atom_site_label_2
_geom_angle_atom_site_label_3
_geom_angle
O3 C15 C13 111.53(18)
C1 C6 C5 118.4(2)
C1 C6 C7 121.3(2)
C5 C6 C7 120.3(2)
C11 C10 C12 110.86(17)
C11 C10 C9 113.22(16)
C12 C10 C9 110.22(16)
C12 C13 C15 109.24(17)
C12 C13 C14 113.63(17)
C15 C13 C14 110.98(16)
O2 C12 C13 108.99(16)
O2 C12 C10 109.80(16)
C13 C12 C10 114.91(17)
C7 C8 C9 113.84(16)
O1 C9 C8 110.61(15)
O1 C9 C10 110.65(17)
C8 C9 C10 114.54(17)
C3 C2 C1 119.9(3)
C6 C1 C2 121.0(3)
C6 C7 C8 111.98(16)
C4 C3 C2 119.9(2)
C3 C4 C5 120.3(3)
C6 C5 C4 120.5(3)

loop_
_geom_bond_atom_site_label_1
_geom_bond_atom_site_label_2
_geom_bond_distance
O3 C15 1.436(2)
O2 C12 1.448(2)
O1 C9 1.438(2)
C15 C13 1.531(2)
C6 C1 1.381(3)
C6 C5 1.388(3)
C6 C7 1.511(2)
C10 C11 1.530(3)
C10 C12 1.537(3)
C10 C9 1.542(3)
C13 C12 1.530(3)
C13 C14 1.532(2)
C8 C7 1.522(3)
C8 C9 1.525(2)
C2 C3 1.374(4)
C2 C1 1.390(3)
C3 C4 1.368(4)
C4 C5 1.393(3)

loop_
_geom_torsion_atom_site_label_1
_geom_torsion_atom_site_label_2
_geom_torsion_atom_site_label_3
_geom_torsion_atom_site_label_4
_geom_torsion
O3 C15 C13 C12 -159.48(15)
O3 C15 C13 C14 74.5(2)
C15 C13 C12 O2 -51.8(2)
C14 C13 C12 O2 72.7(2)
C15 C13 C12 C10 -175.52(16)
C14 C13 C12 C10 -51.0(2)
C11 C10 C12 O2 50.2(2)
C9 C10 C12 O2 176.33(16)
C11 C10 C12 C13 173.45(17)
C9 C10 C12 C13 -60.4(2)
C7 C8 C9 O1 171.27(19)
C7 C8 C9 C10 -62.9(3)
C11 C10 C9 O1 66.5(2)
C12 C10 C9 O1 -58.4(2)
C11 C10 C9 C8 -59.4(2)
C12 C10 C9 C8 175.80(16)
C5 C6 C1 C2 0.4(3)
C7 C6 C1 C2 -176.03(19)
C3 C2 C1 C6 -0.3(4)
C1 C6 C7 C8 85.9(3)
C5 C6 C7 C8 -90.4(2)
C9 C8 C7 C6 -175.3(2)
C1 C2 C3 C4 -0.2(4)
C2 C3 C4 C5 0.5(4)
C1 C6 C5 C4 0.0(3)
C7 C6 C5 C4 176.43(19)
C3 C4 C5 C6 -0.4(3)
